data_4502314
loop_
_publ_author_name
'Li, Zuo-Xi'
'Hu, Tong-Liang'
'Ma, Hong'
'Zeng, Yong-Fei'
'Li, Cui-Jin'
'Tong, Ming-Liang'
'Bu, Xian-He'

_publ_section_title
;
 Adjusting the Porosity and Interpenetration of Cadmium(II) Coordination
 Polymers by Ligand Modification: Syntheses, Structures, and Adsorption
 Properties
;
_journal_issue 3
_journal_name_full 'Crystal Growth &amp; Design'
_journal_page_first 1138
_journal_paper_doi 10.1021/cg900980y
_journal_volume 10
_journal_year 2010
_chemical_formula_sum 'C66 H54 Cd Cl14 N12 O10'
_chemical_formula_weight 1783.91
_chemical_name_systematic
; 
 ? 
;
_space_group_IT_number 15
_symmetry_cell_setting monoclinic
_symmetry_space_group_name_Hall '-C 2yc'
_symmetry_space_group_name_H-M 'C 1 2/c 1'
_atom_sites_solution_hydrogens geom
_atom_sites_solution_primary direct
_atom_sites_solution_secondary difmap
_audit_creation_method SHELXL-97
_cell_angle_alpha 90.00
_cell_angle_beta 113.38(3)
_cell_angle_gamma 90.00
_cell_formula_units_Z 4
_cell_length_a 21.844(4)
_cell_length_b 14.217(3)
_cell_length_c 26.213(5)
_cell_measurement_reflns_used 2932
_cell_measurement_temperature 113(2)
_cell_measurement_theta_max 28.6648
_cell_measurement_theta_min 2.5648
_cell_volume 7472(3)
_computing_cell_refinement 'CrystalClear (Rigaku/MSC Inc., 2005)'
_computing_data_collection 'CrystalClear (Rigaku/MSC Inc., 2005)'
_computing_data_reduction 'CrystalClear (Rigaku/MSC Inc., 2005)'
_computing_molecular_graphics 'Bruker SHELXTL'
_computing_publication_material 'Bruker SHELXTL'
_computing_structure_refinement 'SHELXL-97 (Sheldrick, 1997)'
_computing_structure_solution 'SHELXS-97 (Sheldrick, 1997)'
_diffrn_ambient_temperature 113(2)
_diffrn_detector_area_resol_mean 9
_diffrn_measured_fraction_theta_full 0.998
_diffrn_measured_fraction_theta_max 0.998
_diffrn_measurement_device_type 'CCD area detector'
_diffrn_measurement_method \w
_diffrn_radiation_monochromator graphite
_diffrn_radiation_source 'fine-focus sealed tube'
_diffrn_radiation_type MoK\a
_diffrn_radiation_wavelength 0.71073
_diffrn_reflns_av_R_equivalents 0.0357
_diffrn_reflns_av_sigmaI/netI 0.0231
_diffrn_reflns_limit_h_max 25
_diffrn_reflns_limit_h_min -25
_diffrn_reflns_limit_k_max 15
_diffrn_reflns_limit_k_min -16
_diffrn_reflns_limit_l_max 29
_diffrn_reflns_limit_l_min -31
_diffrn_reflns_number 37376
_diffrn_reflns_theta_full 25.02
_diffrn_reflns_theta_max 25.02
_diffrn_reflns_theta_min 1.69
_diffrn_standards_decay_% 0
_diffrn_standards_interval_count 0
_diffrn_standards_interval_time 0
_exptl_absorpt_coefficient_mu 0.858
_exptl_absorpt_correction_T_max 0.918
_exptl_absorpt_correction_T_min 0.887
_exptl_absorpt_correction_type multi-scan
_exptl_absorpt_process_details CrystalClear
_exptl_crystal_colour Colorless
_exptl_crystal_density_diffrn 1.586
_exptl_crystal_density_method 'not measured'
_exptl_crystal_description Block
_exptl_crystal_F_000 3600
_exptl_crystal_size_max 0.1400
_exptl_crystal_size_mid 0.1200
_exptl_crystal_size_min 0.1000
_refine_diff_density_max 1.139
_refine_diff_density_min -0.766
_refine_diff_density_rms 0.084
_refine_ls_extinction_method none
_refine_ls_goodness_of_fit_ref 1.085
_refine_ls_hydrogen_treatment mixed
_refine_ls_matrix_type full
_refine_ls_number_parameters 460
_refine_ls_number_reflns 6589
_refine_ls_number_restraints 1
_refine_ls_restrained_S_all 1.085
_refine_ls_R_factor_all 0.0486
_refine_ls_R_factor_gt 0.0465
_refine_ls_shift/su_max 0.005
_refine_ls_shift/su_mean 0.000
_refine_ls_structure_factor_coef Fsqd
_refine_ls_weighting_details 'calc w=1/[\s^2^(Fo^2^)+(0.0338P)^2^+49.7474P] where P=(Fo^2^+2Fc^2^)/3'
_refine_ls_weighting_scheme calc
_refine_ls_wR_factor_gt 0.1022
_refine_ls_wR_factor_ref 0.1036
_reflns_number_gt 6334
_reflns_number_total 6589
_reflns_threshold_expression >2sigma(I)
_cod_data_source_file cg900980y_si_002.cif
_cod_data_source_block 2
_cod_depositor_comments
;
The following automatic conversions were performed:

'_symmetry_cell_setting' value 'Monoclinic' changed to 'monoclinic'
according to /home/saulius/struct/CIF-dictionaries/cif_core.dic
dictionary named 'cif_core.dic' version 2.4.2 from 2011-04-26.

Automatic conversion script
Id: cif_fix_values 1715 2011-07-08 13:25:40Z adriana 
;
_cod_original_sg_symbol_H-M 'C 2/c'
_cod_database_code 4502314

loop_
_symmetry_equiv_pos_as_xyz
'x, y, z'
'-x, y, -z+1/2'
'x+1/2, y+1/2, z'
'-x+1/2, y+1/2, -z+1/2'
'-x, -y, -z'
'x, -y, z-1/2'
'-x+1/2, -y+1/2, -z'
'x+1/2, -y+1/2, z-1/2'

loop_
_atom_site_label
_atom_site_type_symbol
_atom_site_fract_x
_atom_site_fract_y
_atom_site_fract_z
_atom_site_U_iso_or_equiv
_atom_site_adp_type
_atom_site_occupancy
_atom_site_symmetry_multiplicity
_atom_site_calc_flag
_atom_site_refinement_flags
Cd1 Cd 0.5000 0.32960(2) 0.7500 0.01188(10) Uani 1 2 d S
C8 C 0.38280(16) 0.0337(2) 0.82569(14) 0.0176(7) Uani 1 1 d .
C4 C 0.62419(17) 0.0175(3) 0.82956(14) 0.0231(7) Uani 1 1 d .
H4 H 0.6673 0.0071 0.8321 0.028 Uiso 1 1 calc R
C1 C 0.43857(16) 0.1745(2) 0.80957(13) 0.0160(7) Uani 1 1 d .
H1 H 0.4033 0.2150 0.8051 0.019 Uiso 1 1 calc R
C15 C 0.58263(17) 0.5655(2) 0.80124(14) 0.0204(7) Uani 1 1 d .
H15 H 0.5767 0.5458 0.7657 0.024 Uiso 1 1 calc R
C3 C 0.59823(16) 0.1067(2) 0.81909(13) 0.0183(7) Uani 1 1 d .
H3 H 0.6231 0.1566 0.8144 0.022 Uiso 1 1 calc R
C21 C 0.44511(17) 0.4908(2) 0.95005(14) 0.0191(7) Uani 1 1 d .
H21 H 0.4086 0.4848 0.9163 0.023 Uiso 1 1 calc R
C2 C 0.53332(16) 0.1203(2) 0.81564(13) 0.0156(7) Uani 1 1 d .
C16 C 0.62533(18) 0.6379(2) 0.82716(15) 0.0234(8) Uani 1 1 d .
H16 H 0.6491 0.6672 0.8090 0.028 Uiso 1 1 calc R
C25 C 0.61926(16) 0.3103(2) 0.90374(14) 0.0183(7) Uani 1 1 d .
H25 H 0.5780 0.2808 0.8925 0.022 Uiso 1 1 calc R
C17 C 0.63385(19) 0.6686(3) 0.88033(16) 0.0273(8) Uani 1 1 d .
H17 H 0.6630 0.7181 0.8965 0.033 Uiso 1 1 calc R
C14 C 0.54844(16) 0.5224(2) 0.83017(13) 0.0161(7) Uani 1 1 d .
C7 C 0.49761(16) 0.0438(2) 0.82359(13) 0.0164(7) Uani 1 1 d .
C19 C 0.55810(16) 0.5533(2) 0.88341(14) 0.0179(7) Uani 1 1 d .
C26 C 0.65833(17) 0.3245(3) 0.95925(14) 0.0221(7) Uani 1 1 d .
H26 H 0.6424 0.3055 0.9857 0.026 Uiso 1 1 calc R
C9 C 0.35394(16) 0.0731(2) 0.85911(14) 0.0179(7) Uani 1 1 d .
H9 H 0.3718 0.1274 0.8793 0.022 Uiso 1 1 calc R
C11 C 0.35821(17) -0.0477(2) 0.79587(14) 0.0189(7) Uani 1 1 d .
H11 H 0.3780 -0.0727 0.7733 0.023 Uiso 1 1 calc R
C23 C 0.66219(15) 0.3745(2) 0.79202(13) 0.0163(7) Uani 1 1 d .
H23 H 0.6572 0.3801 0.7552 0.020 Uiso 1 1 calc R
C24 C 0.64389(16) 0.3417(2) 0.86501(14) 0.0164(7) Uani 1 1 d .
C22 C 0.56408(17) 0.5082(2) 1.00058(13) 0.0188(7) Uani 1 1 d .
H22 H 0.6066 0.5137 1.0007 0.023 Uiso 1 1 calc R
C20 C 0.50874(17) 0.4990(2) 0.95093(13) 0.0171(7) Uani 1 1 d .
C30 C 0.77398(16) 0.4484(2) 0.83258(14) 0.0178(7) Uani 1 1 d .
C28 C 0.74683(17) 0.3970(3) 0.93926(14) 0.0224(7) Uani 1 1 d .
H28 H 0.7888 0.4244 0.9507 0.027 Uiso 1 1 calc R
C29 C 0.70640(16) 0.3844(2) 0.88333(14) 0.0170(7) Uani 1 1 d .
C13 C 0.48589(16) 0.4359(2) 0.85726(13) 0.0164(7) Uani 1 1 d .
H13 H 0.4557 0.3905 0.8582 0.020 Uiso 1 1 calc R
C12 C 0.30370(16) -0.0918(2) 0.79981(14) 0.0190(7) Uani 1 1 d .
H12 H 0.2872 -0.1476 0.7808 0.023 Uiso 1 1 calc R
C18 C 0.60023(19) 0.6275(3) 0.90950(15) 0.0251(8) Uani 1 1 d .
H18 H 0.6055 0.6484 0.9446 0.030 Uiso 1 1 calc R
C6 C 0.52331(17) -0.0469(2) 0.83416(15) 0.0226(7) Uani 1 1 d .
H6 H 0.4990 -0.0970 0.8394 0.027 Uiso 1 1 calc R
C27 C 0.72142(18) 0.3668(3) 0.97705(15) 0.0255(8) Uani 1 1 d .
H27 H 0.7466 0.3746 1.0149 0.031 Uiso 1 1 calc R
C5 C 0.58725(18) -0.0583(3) 0.83651(16) 0.0259(8) Uani 1 1 d .
H5 H 0.6063 -0.1179 0.8429 0.031 Uiso 1 1 calc R
C31 C 0.8107(2) 0.1249(3) 0.83075(17) 0.0328(9) Uani 1 1 d .
H31 H 0.8092 0.0573 0.8375 0.039 Uiso 1 1 calc R
C32 C 0.5062(2) 0.1469(3) 0.99922(18) 0.0354(9) Uani 1 1 d .
H32 H 0.4648 0.1159 0.9962 0.042 Uiso 1 1 calc R
C10 C 0.29856(16) 0.0312(2) 0.86217(14) 0.0189(7) Uani 1 1 d .
H10 H 0.2779 0.0578 0.8837 0.023 Uiso 1 1 calc R
N5 N 0.61660(13) 0.33649(19) 0.80680(11) 0.0155(6) Uani 1 1 d .
N3 N 0.50248(13) 0.44761(19) 0.81468(11) 0.0149(6) Uani 1 1 d .
N1 N 0.49433(13) 0.20232(19) 0.80624(11) 0.0148(6) Uani 1 1 d .
N2 N 0.43726(13) 0.08182(19) 0.82011(11) 0.0169(6) Uani 1 1 d .
N4 N 0.51693(13) 0.49603(19) 0.89961(11) 0.0166(6) Uani 1 1 d .
N6 N 0.71692(13) 0.4045(2) 0.83551(11) 0.0175(6) Uani 1 1 d .
O1 O 0.77728(15) 0.6801(2) 0.17793(13) 0.0478(8) Uani 1 1 d .
O3 O 0.66454(15) 0.6656(3) 0.16415(14) 0.0486(8) Uani 1 1 d .
O2 O 0.71040(15) 0.5687(2) 0.11586(16) 0.0528(9) Uani 1 1 d .
O4 O 0.6947(2) 0.7285(3) 0.09550(17) 0.0790(14) Uani 1 1 d .
Cl1 Cl 0.71142(4) 0.65984(6) 0.13845(4) 0.02476(19) Uani 1 1 d .
Cl2 Cl 0.79533(6) 0.18632(8) 0.88260(4) 0.0419(3) Uani 1 1 d .
Cl4 Cl 0.88988(5) 0.15253(9) 0.83202(5) 0.0451(3) Uani 1 1 d .
Cl3 Cl 0.74908(6) 0.15106(8) 0.76523(4) 0.0457(3) Uani 1 1 d .
Cl6 Cl 0.54124(7) 0.08278(10) 0.96028(5) 0.0578(3) Uani 1 1 d .
Cl5 Cl 0.48732(7) 0.26100(9) 0.97266(7) 0.0609(4) Uani 1 1 d .
Cl7 Cl 0.56102(7) 0.14835(11) 1.06883(5) 0.0612(4) Uani 1 1 d .
O5 O 0.6414(3) -0.1509(4) 1.0048(2) 0.0845(13) Uiso 1 1 d D
C33 C 0.6916(3) -0.1212(4) 0.9871(2) 0.0638(15) Uiso 1 1 d .
H33A H 0.6742 -0.0725 0.9597 0.096 Uiso 1 1 calc R
H33B H 0.7056 -0.1735 0.9713 0.096 Uiso 1 1 calc R
H33C H 0.7290 -0.0973 1.0184 0.096 Uiso 1 1 calc R
H5A H 0.660(5) -0.205(4) 1.023(4) 0.19(5) Uiso 1 1 d D

loop_
_atom_site_aniso_label
_atom_site_aniso_U_11
_atom_site_aniso_U_22
_atom_site_aniso_U_33
_atom_site_aniso_U_23
_atom_site_aniso_U_13
_atom_site_aniso_U_12
Cd1 0.01170(16) 0.01244(17) 0.01227(16) 0.000 0.00557(12) 0.000
C8 0.0117(15) 0.0212(17) 0.0195(16) 0.0031(14) 0.0058(13) -0.0027(13)
C4 0.0163(17) 0.0275(19) 0.0255(18) 0.0019(15) 0.0085(14) 0.0039(14)
C1 0.0138(15) 0.0162(16) 0.0173(16) -0.0003(13) 0.0056(13) -0.0002(13)
C15 0.0242(18) 0.0214(18) 0.0175(16) 0.0004(14) 0.0103(14) 0.0005(14)
C3 0.0148(16) 0.0198(17) 0.0193(17) 0.0022(14) 0.0059(13) -0.0015(13)
C21 0.0204(17) 0.0185(17) 0.0171(16) -0.0028(14) 0.0061(13) -0.0007(13)
C2 0.0164(16) 0.0155(16) 0.0144(16) 0.0016(13) 0.0055(13) 0.0004(13)
C16 0.0256(18) 0.0225(18) 0.0260(19) 0.0029(15) 0.0143(15) -0.0047(15)
C25 0.0151(16) 0.0209(17) 0.0193(17) 0.0023(14) 0.0073(13) -0.0007(13)
C17 0.029(2) 0.0236(19) 0.0275(19) -0.0061(16) 0.0096(16) -0.0114(16)
C14 0.0185(16) 0.0148(16) 0.0164(15) -0.0019(13) 0.0083(13) -0.0006(13)
C7 0.0157(16) 0.0196(17) 0.0164(16) 0.0002(13) 0.0090(13) -0.0003(13)
C19 0.0187(17) 0.0175(17) 0.0192(17) 0.0012(13) 0.0093(14) 0.0006(13)
C26 0.0226(18) 0.0264(19) 0.0187(17) 0.0027(14) 0.0097(14) -0.0031(15)
C9 0.0164(16) 0.0157(16) 0.0210(17) 0.0000(13) 0.0068(14) -0.0011(13)
C11 0.0210(17) 0.0175(17) 0.0230(17) 0.0005(14) 0.0139(14) -0.0005(13)
C23 0.0137(15) 0.0191(17) 0.0157(16) 0.0002(13) 0.0055(13) -0.0002(13)
C24 0.0140(15) 0.0153(16) 0.0201(17) -0.0009(13) 0.0069(13) -0.0007(12)
C22 0.0189(16) 0.0198(17) 0.0184(16) -0.0010(14) 0.0081(14) 0.0003(13)
C20 0.0225(17) 0.0169(16) 0.0146(15) -0.0019(13) 0.0101(13) -0.0004(13)
C30 0.0148(16) 0.0186(17) 0.0200(17) 0.0009(13) 0.0071(13) -0.0038(13)
C28 0.0169(17) 0.0281(19) 0.0201(17) -0.0013(15) 0.0050(14) -0.0046(14)
C29 0.0162(16) 0.0174(17) 0.0183(16) 0.0008(13) 0.0078(13) 0.0006(13)
C13 0.0172(16) 0.0150(16) 0.0176(16) -0.0005(13) 0.0076(13) -0.0009(13)
C12 0.0195(17) 0.0177(17) 0.0201(17) -0.0021(14) 0.0081(14) -0.0045(13)
C18 0.031(2) 0.0238(19) 0.0211(18) -0.0067(15) 0.0114(16) -0.0075(16)
C6 0.0224(18) 0.0176(17) 0.032(2) 0.0039(15) 0.0148(16) -0.0006(14)
C27 0.0243(19) 0.032(2) 0.0172(17) 0.0013(15) 0.0052(15) -0.0008(15)
C5 0.0269(19) 0.0172(18) 0.034(2) 0.0054(15) 0.0121(16) 0.0063(15)
C31 0.036(2) 0.028(2) 0.033(2) 0.0028(17) 0.0118(18) 0.0059(17)
C32 0.036(2) 0.029(2) 0.034(2) 0.0071(18) 0.0061(18) -0.0033(17)
C10 0.0171(16) 0.0224(18) 0.0197(17) -0.0009(14) 0.0100(14) -0.0006(13)
N5 0.0142(13) 0.0169(14) 0.0161(13) 0.0004(11) 0.0066(11) -0.0019(11)
N3 0.0169(14) 0.0160(14) 0.0130(13) -0.0017(11) 0.0071(11) -0.0004(11)
N1 0.0125(13) 0.0153(14) 0.0172(13) 0.0016(11) 0.0064(11) -0.0002(10)
N2 0.0144(13) 0.0148(14) 0.0234(15) 0.0027(11) 0.0096(12) -0.0021(11)
N4 0.0186(14) 0.0189(14) 0.0136(13) -0.0024(11) 0.0077(11) -0.0018(11)
N6 0.0155(14) 0.0194(14) 0.0196(14) -0.0015(12) 0.0089(11) -0.0056(11)
O1 0.0324(16) 0.064(2) 0.0482(19) -0.0193(16) 0.0174(14) -0.0229(15)
O3 0.0338(17) 0.071(2) 0.0484(19) -0.0063(17) 0.0245(15) -0.0034(16)
O2 0.0323(17) 0.0361(18) 0.089(3) -0.0238(17) 0.0225(17) -0.0050(14)
O4 0.096(3) 0.079(3) 0.074(3) 0.055(2) 0.046(2) 0.048(3)
Cl1 0.0257(4) 0.0216(4) 0.0282(5) 0.0029(3) 0.0120(4) 0.0028(3)
Cl2 0.0475(6) 0.0485(6) 0.0355(6) -0.0036(5) 0.0226(5) 0.0012(5)
Cl4 0.0346(6) 0.0556(7) 0.0485(6) 0.0073(5) 0.0202(5) 0.0122(5)
Cl3 0.0443(6) 0.0454(6) 0.0326(6) -0.0038(5) -0.0004(5) -0.0087(5)
Cl6 0.0677(8) 0.0567(8) 0.0497(7) -0.0156(6) 0.0238(6) 0.0013(6)
Cl5 0.0631(8) 0.0366(6) 0.0880(10) 0.0267(6) 0.0354(7) 0.0120(6)
Cl7 0.0578(8) 0.0853(10) 0.0287(6) 0.0014(6) 0.0045(5) -0.0026(7)

loop_
_atom_type_symbol
_atom_type_description
_atom_type_scat_dispersion_real
_atom_type_scat_dispersion_imag
_atom_type_scat_source
C C 0.0033 0.0016 'International Tables Vol C Tables 4.2.6.8 and 6.1.1.4'
H H 0.0000 0.0000 'International Tables Vol C Tables 4.2.6.8 and 6.1.1.4'
N N 0.0061 0.0033 'International Tables Vol C Tables 4.2.6.8 and 6.1.1.4'
O O 0.0106 0.0060 'International Tables Vol C Tables 4.2.6.8 and 6.1.1.4'
Cl Cl 0.1484 0.1585 'International Tables Vol C Tables 4.2.6.8 and 6.1.1.4'
Cd Cd -0.8075 1.2024 'International Tables Vol C Tables 4.2.6.8 and 6.1.1.4'

loop_
_geom_angle_atom_site_label_1
_geom_angle_atom_site_label_2
_geom_angle_atom_site_label_3
_geom_angle
_geom_angle_site_symmetry_1
_geom_angle_site_symmetry_3
N1 Cd1 N1 80.35(13) 2_656 .
N1 Cd1 N3 173.75(9) 2_656 .
N1 Cd1 N3 95.02(9) . .
N1 Cd1 N3 95.02(9) 2_656 2_656
N1 Cd1 N3 173.75(9) . 2_656
N3 Cd1 N3 89.90(13) . 2_656
N1 Cd1 N5 87.11(9) 2_656 2_656
N1 Cd1 N5 96.49(9) . 2_656
N3 Cd1 N5 97.63(9) . 2_656
N3 Cd1 N5 79.00(9) 2_656 2_656
N1 Cd1 N5 96.49(9) 2_656 .
N1 Cd1 N5 87.11(9) . .
N3 Cd1 N5 79.00(9) . .
N3 Cd1 N5 97.63(9) 2_656 .
N5 Cd1 N5 175.30(13) 2_656 .
C11 C8 C9 121.7(3) . .
C11 C8 N2 119.8(3) . .
C9 C8 N2 118.5(3) . .
C3 C4 C5 121.6(3) . .
C3 C4 H4 119.2 . .
C5 C4 H4 119.2 . .
N1 C1 N2 113.7(3) . .
N1 C1 H1 123.1 . .
N2 C1 H1 123.1 . .
C16 C15 C14 117.6(3) . .
C16 C15 H15 121.2 . .
C14 C15 H15 121.2 . .
C4 C3 C2 118.0(3) . .
C4 C3 H3 121.0 . .
C2 C3 H3 121.0 . .
C20 C21 C22 120.0(3) . 5_667
C20 C21 H21 120.0 . .
C22 C21 H21 120.0 5_667 .
C3 C2 C7 119.5(3) . .
C3 C2 N1 130.9(3) . .
C7 C2 N1 109.6(3) . .
C15 C16 C17 121.4(3) . .
C15 C16 H16 119.3 . .
C17 C16 H16 119.3 . .
C26 C25 C24 117.7(3) . .
C26 C25 H25 121.2 . .
C24 C25 H25 121.2 . .
C18 C17 C16 121.9(3) . .
C18 C17 H17 119.0 . .
C16 C17 H17 119.0 . .
C19 C14 C15 120.1(3) . .
C19 C14 N3 109.5(3) . .
C15 C14 N3 130.4(3) . .
C6 C7 N2 132.0(3) . .
C6 C7 C2 123.1(3) . .
N2 C7 C2 104.9(3) . .
C18 C19 C14 122.6(3) . .
C18 C19 N4 132.3(3) . .
C14 C19 N4 105.0(3) . .
C25 C26 C27 121.9(3) . .
C25 C26 H26 119.0 . .
C27 C26 H26 119.0 . .
C10 C9 C8 119.5(3) . .
C10 C9 H9 120.3 . .
C8 C9 H9 120.3 . .
C8 C11 C12 119.3(3) . .
C8 C11 H11 120.3 . .
C12 C11 H11 120.3 . .
N5 C23 N6 113.6(3) . .
N5 C23 H23 123.2 . .
N6 C23 H23 123.2 . .
C29 C24 C25 119.7(3) . .
C29 C24 N5 109.4(3) . .
C25 C24 N5 130.8(3) . .
C21 C22 C20 118.8(3) 5_667 .
C21 C22 H22 120.6 5_667 .
C20 C22 H22 120.6 . .
C21 C20 C22 121.2(3) . .
C21 C20 N4 118.8(3) . .
C22 C20 N4 119.9(3) . .
C12 C30 C10 121.3(3) 3 3
C12 C30 N6 119.2(3) 3 .
C10 C30 N6 119.5(3) 3 .
C27 C28 C29 116.6(3) . .
C27 C28 H28 121.7 . .
C29 C28 H28 121.7 . .
C28 C29 N6 131.3(3) . .
C28 C29 C24 123.0(3) . .
N6 C29 C24 105.6(3) . .
N3 C13 N4 113.6(3) . .
N3 C13 H13 123.2 . .
N4 C13 H13 123.2 . .
C11 C12 C30 119.1(3) . 3_445
C11 C12 H12 120.4 . .
C30 C12 H12 120.4 3_445 .
C17 C18 C19 116.3(3) . .
C17 C18 H18 121.9 . .
C19 C18 H18 121.9 . .
C5 C6 C7 116.0(3) . .
C5 C6 H6 122.0 . .
C7 C6 H6 122.0 . .
C28 C27 C26 121.1(3) . .
C28 C27 H27 119.5 . .
C26 C27 H27 119.5 . .
C6 C5 C4 121.9(3) . .
C6 C5 H5 119.1 . .
C4 C5 H5 119.1 . .
Cl3 C31 Cl2 110.2(2) . .
Cl3 C31 Cl4 109.8(2) . .
Cl2 C31 Cl4 111.3(2) . .
Cl3 C31 H31 108.5 . .
Cl2 C31 H31 108.5 . .
Cl4 C31 H31 108.5 . .
Cl7 C32 Cl5 111.2(2) . .
Cl7 C32 Cl6 109.8(2) . .
Cl5 C32 Cl6 109.8(2) . .
Cl7 C32 H32 108.7 . .
Cl5 C32 H32 108.7 . .
Cl6 C32 H32 108.7 . .
C9 C10 C30 119.0(3) . 3_445
C9 C10 H10 120.5 . .
C30 C10 H10 120.5 3_445 .
C23 N5 C24 104.7(3) . .
C23 N5 Cd1 125.2(2) . .
C24 N5 Cd1 124.6(2) . .
C13 N3 C14 104.9(3) . .
C13 N3 Cd1 125.6(2) . .
C14 N3 Cd1 123.5(2) . .
C1 N1 C2 104.6(3) . .
C1 N1 Cd1 123.3(2) . .
C2 N1 Cd1 124.4(2) . .
C1 N2 C7 107.2(3) . .
C1 N2 C8 125.1(3) . .
C7 N2 C8 127.7(3) . .
C13 N4 C19 107.0(3) . .
C13 N4 C20 125.7(3) . .
C19 N4 C20 127.3(3) . .
C23 N6 C29 106.7(3) . .
C23 N6 C30 126.4(3) . .
C29 N6 C30 126.9(3) . .
O2 Cl1 O4 109.8(3) . .
O2 Cl1 O1 109.3(2) . .
O4 Cl1 O1 107.6(3) . .
O2 Cl1 O3 110.6(2) . .
O4 Cl1 O3 109.0(2) . .
O1 Cl1 O3 110.46(19) . .
C33 O5 H5A 100(7) . .
O5 C33 H33A 109.5 . .
O5 C33 H33B 109.5 . .
H33A C33 H33B 109.5 . .
O5 C33 H33C 109.5 . .
H33A C33 H33C 109.5 . .
H33B C33 H33C 109.5 . .

loop_
_geom_bond_atom_site_label_1
_geom_bond_atom_site_label_2
_geom_bond_distance
_geom_bond_site_symmetry_2
Cd1 N1 2.368(3) 2_656
Cd1 N1 2.368(3) .
Cd1 N3 2.371(3) .
Cd1 N3 2.371(3) 2_656
Cd1 N5 2.388(3) 2_656
Cd1 N5 2.388(3) .
C8 C11 1.380(5) .
C8 C9 1.385(5) .
C8 N2 1.430(4) .
C4 C3 1.372(5) .
C4 C5 1.401(5) .
C4 H4 0.9300 .
C1 N1 1.316(4) .
C1 N2 1.349(4) .
C1 H1 0.9300 .
C15 C16 1.374(5) .
C15 C14 1.399(5) .
C15 H15 0.9300 .
C3 C2 1.398(5) .
C3 H3 0.9300 .
C21 C20 1.386(5) .
C21 C22 1.386(5) 5_667
C21 H21 0.9300 .
C2 C7 1.402(5) .
C2 N1 1.406(4) .
C16 C17 1.401(5) .
C16 H16 0.9300 .
C25 C26 1.379(5) .
C25 C24 1.397(5) .
C25 H25 0.9300 .
C17 C18 1.382(5) .
C17 H17 0.9300 .
C14 C19 1.397(5) .
C14 N3 1.407(4) .
C7 C6 1.390(5) .
C7 N2 1.394(4) .
C19 C18 1.388(5) .
C19 N4 1.399(4) .
C26 C27 1.403(5) .
C26 H26 0.9300 .
C9 C10 1.379(5) .
C9 H9 0.9300 .
C11 C12 1.385(5) .
C11 H11 0.9300 .
C23 N5 1.319(4) .
C23 N6 1.352(4) .
C23 H23 0.9300 .
C24 C29 1.394(5) .
C24 N5 1.403(4) .
C22 C21 1.386(5) 5_667
C22 C20 1.387(5) .
C22 H22 0.9300 .
C20 N4 1.426(4) .
C30 C12 1.389(5) 3
C30 C10 1.394(5) 3
C30 N6 1.423(4) .
C28 C27 1.382(5) .
C28 C29 1.391(5) .
C28 H28 0.9300 .
C29 N6 1.391(4) .
C13 N3 1.314(4) .
C13 N4 1.351(4) .
C13 H13 0.9300 .
C12 C30 1.389(5) 3_445
C12 H12 0.9300 .
C18 H18 0.9300 .
C6 C5 1.383(5) .
C6 H6 0.9300 .
C27 H27 0.9300 .
C5 H5 0.9300 .
C31 Cl3 1.751(4) .
C31 Cl2 1.756(4) .
C31 Cl4 1.761(4) .
C31 H31 0.9800 .
C32 Cl7 1.740(4) .
C32 Cl5 1.749(4) .
C32 Cl6 1.755(5) .
C32 H32 0.9800 .
C10 C30 1.394(5) 3_445
C10 H10 0.9300 .
O1 Cl1 1.429(3) .
O3 Cl1 1.434(3) .
O2 Cl1 1.421(3) .
O4 Cl1 1.424(3) .
O5 C33 1.413(7) .
O5 H5A 0.902(10) .
C33 H33A 0.9600 .
C33 H33B 0.9600 .
C33 H33C 0.9600 .

loop_
_geom_torsion_atom_site_label_1
_geom_torsion_atom_site_label_2
_geom_torsion_atom_site_label_3
_geom_torsion_atom_site_label_4
_geom_torsion
_geom_torsion_site_symmetry_1
_geom_torsion_site_symmetry_4
C5 C4 C3 C2 0.2(5) . .
C4 C3 C2 C7 0.8(5) . .
C4 C3 C2 N1 179.1(3) . .
C14 C15 C16 C17 -0.8(5) . .
C15 C16 C17 C18 0.4(6) . .
C16 C15 C14 C19 0.2(5) . .
C16 C15 C14 N3 -179.7(3) . .
C3 C2 C7 C6 -0.9(5) . .
N1 C2 C7 C6 -179.6(3) . .
C3 C2 C7 N2 177.3(3) . .
N1 C2 C7 N2 -1.4(4) . .
C15 C14 C19 C18 1.0(5) . .
N3 C14 C19 C18 -179.1(3) . .
C15 C14 C19 N4 179.9(3) . .
N3 C14 C19 N4 -0.2(4) . .
C24 C25 C26 C27 -1.5(5) . .
C11 C8 C9 C10 -1.0(5) . .
N2 C8 C9 C10 175.7(3) . .
C9 C8 C11 C12 -0.7(5) . .
N2 C8 C11 C12 -177.4(3) . .
C26 C25 C24 C29 0.9(5) . .
C26 C25 C24 N5 179.2(3) . .
C22 C21 C20 C22 -0.1(6) 5_667 .
C22 C21 C20 N4 178.8(3) 5_667 .
C21 C22 C20 C21 0.1(6) 5_667 .
C21 C22 C20 N4 -178.8(3) 5_667 .
C27 C28 C29 N6 -178.5(3) . .
C27 C28 C29 C24 -1.4(5) . .
C25 C24 C29 C28 0.6(5) . .
N5 C24 C29 C28 -178.0(3) . .
C25 C24 C29 N6 178.3(3) . .
N5 C24 C29 N6 -0.3(4) . .
C8 C11 C12 C30 1.7(5) . 3_445
C16 C17 C18 C19 0.7(6) . .
C14 C19 C18 C17 -1.4(5) . .
N4 C19 C18 C17 -180.0(4) . .
N2 C7 C6 C5 -177.6(3) . .
C2 C7 C6 C5 0.0(5) . .
C29 C28 C27 C26 0.8(5) . .
C25 C26 C27 C28 0.7(6) . .
C7 C6 C5 C4 1.0(5) . .
C3 C4 C5 C6 -1.2(6) . .
C8 C9 C10 C30 1.7(5) . 3_445
N6 C23 N5 C24 -0.3(4) . .
N6 C23 N5 Cd1 154.3(2) . .
C29 C24 N5 C23 0.4(4) . .
C25 C24 N5 C23 -178.1(3) . .
C29 C24 N5 Cd1 -154.4(2) . .
C25 C24 N5 Cd1 27.1(5) . .
N1 Cd1 N5 C23 78.1(3) 2_656 .
N1 Cd1 N5 C23 158.1(3) . .
N3 Cd1 N5 C23 -106.3(3) . .
N3 Cd1 N5 C23 -17.8(3) 2_656 .
N5 Cd1 N5 C23 -61.8(3) 2_656 .
N1 Cd1 N5 C24 -132.1(2) 2_656 .
N1 Cd1 N5 C24 -52.2(2) . .
N3 Cd1 N5 C24 43.5(2) . .
N3 Cd1 N5 C24 131.9(2) 2_656 .
N5 Cd1 N5 C24 88.0(2) 2_656 .
N4 C13 N3 C14 -0.2(4) . .
N4 C13 N3 Cd1 153.0(2) . .
C19 C14 N3 C13 0.2(4) . .
C15 C14 N3 C13 -179.9(3) . .
C19 C14 N3 Cd1 -153.7(2) . .
C15 C14 N3 Cd1 26.2(5) . .
N1 Cd1 N3 C13 -58.3(9) 2_656 .
N1 Cd1 N3 C13 -16.4(3) . .
N3 Cd1 N3 C13 159.7(3) 2_656 .
N5 Cd1 N3 C13 80.9(3) 2_656 .
N5 Cd1 N3 C13 -102.5(3) . .
N1 Cd1 N3 C14 90.2(9) 2_656 .
N1 Cd1 N3 C14 132.1(2) . .
N3 Cd1 N3 C14 -51.7(2) 2_656 .
N5 Cd1 N3 C14 -130.6(2) 2_656 .
N5 Cd1 N3 C14 46.1(2) . .
N2 C1 N1 C2 -0.2(4) . .
N2 C1 N1 Cd1 150.1(2) . .
C3 C2 N1 C1 -177.4(3) . .
C7 C2 N1 C1 1.0(3) . .
C3 C2 N1 Cd1 32.6(5) . .
C7 C2 N1 Cd1 -148.9(2) . .
N1 Cd1 N1 C1 -102.8(3) 2_656 .
N3 Cd1 N1 C1 81.4(3) . .
N3 Cd1 N1 C1 -60.4(9) 2_656 .
N5 Cd1 N1 C1 -16.8(3) 2_656 .
N5 Cd1 N1 C1 160.1(3) . .
N1 Cd1 N1 C2 41.7(2) 2_656 .
N3 Cd1 N1 C2 -134.0(2) . .
N3 Cd1 N1 C2 84.2(9) 2_656 .
N5 Cd1 N1 C2 127.7(2) 2_656 .
N5 Cd1 N1 C2 -55.4(2) . .
N1 C1 N2 C7 -0.7(4) . .
N1 C1 N2 C8 -179.9(3) . .
C6 C7 N2 C1 179.2(4) . .
C2 C7 N2 C1 1.2(3) . .
C6 C7 N2 C8 -1.6(6) . .
C2 C7 N2 C8 -179.5(3) . .
C11 C8 N2 C1 129.6(4) . .
C9 C8 N2 C1 -47.2(5) . .
C11 C8 N2 C7 -49.5(5) . .
C9 C8 N2 C7 133.7(3) . .
N3 C13 N4 C19 0.1(4) . .
N3 C13 N4 C20 -179.7(3) . .
C18 C19 N4 C13 178.8(4) . .
C14 C19 N4 C13 0.1(4) . .
C18 C19 N4 C20 -1.4(6) . .
C14 C19 N4 C20 179.8(3) . .
C21 C20 N4 C13 -42.9(5) . .
C22 C20 N4 C13 136.0(3) . .
C21 C20 N4 C19 137.4(3) . .
C22 C20 N4 C19 -43.7(5) . .
N5 C23 N6 C29 0.1(4) . .
N5 C23 N6 C30 -179.8(3) . .
C28 C29 N6 C23 177.6(4) . .
C24 C29 N6 C23 0.2(4) . .
C28 C29 N6 C30 -2.5(6) . .
C24 C29 N6 C30 -180.0(3) . .
C12 C30 N6 C23 -48.4(5) 3 .
C10 C30 N6 C23 131.0(4) 3 .
C12 C30 N6 C29 131.7(4) 3 .
C10 C30 N6 C29 -48.8(5) 3 .
